data_2237268
loop_
_publ_author_name
'Nehls, Irene'
'Hanebeck, Olaf'
'Becker, Roland'
'Emmerling, Franziska'

_publ_section_title
;
 <i>N</i>-(\b-Carboxyethyl)-\a-isoleucine
;
_journal_coeditor_code BG2493
_journal_issue 2
_journal_name_full 'Acta Crystallographica Section E'
_journal_page_first o172
_journal_page_last o173
_journal_paper_doi 10.1107/S160053681205146X
_journal_volume 69
_journal_year 2013
_chemical_formula_iupac 'C9 H18 N2 O3'
_chemical_formula_moiety 'C9 H18 N2 O3'
_chemical_formula_sum 'C9 H18 N2 O3'
_chemical_formula_weight 202.25
_chemical_name_common
;
N-(\b-Carboxyethyl)-\a-isoleucine
;
_chemical_name_systematic
;
2-[(2-Carbamoylethyl)amino]-3-methylpentanoic acid
;
_space_group_IT_number 19
_symmetry_cell_setting orthorhombic
_symmetry_space_group_name_Hall 'P 2ac 2ab'
_symmetry_space_group_name_H-M 'P 21 21 21'
_atom_sites_solution_hydrogens geom
_atom_sites_solution_primary direct
_atom_sites_solution_secondary difmap
_audit_creation_method SHELXL-97
_cell_angle_alpha 90.00
_cell_angle_beta 90.00
_cell_angle_gamma 90.00
_cell_formula_units_Z 4
_cell_length_a 5.2989(17)
_cell_length_b 9.024(3)
_cell_length_c 23.268(7)
_cell_measurement_reflns_used 1516
_cell_measurement_temperature 298(2)
_cell_measurement_theta_max 27.54
_cell_measurement_theta_min 1.75
_cell_volume 1112.6(6)
_computing_cell_refinement 'SAINT (Bruker, 2001)'
_computing_data_collection 'SMART (Bruker, 2001)'
_computing_data_reduction 'SAINT (Bruker, 2001)'
_computing_molecular_graphics 'SHELXTL (Sheldrick, 2008) and ORTEPIII (Burnett & Johnson, 1996)'
_computing_publication_material 'SHELXTL (Sheldrick, 2008)'
_computing_structure_refinement 'SHELXL97 (Sheldrick, 2008)'
_computing_structure_solution 'SHELXS97 (Sheldrick, 2008)'
_diffrn_ambient_temperature 298(2)
_diffrn_measured_fraction_theta_full 0.997
_diffrn_measured_fraction_theta_max 0.997
_diffrn_measurement_device_type 'Bruker APEX CCD area-detector'
_diffrn_measurement_method \w/2\q
_diffrn_radiation_monochromator graphite
_diffrn_radiation_source 'fine-focus sealed tube'
_diffrn_radiation_type MoK\a
_diffrn_radiation_wavelength 0.71073
_diffrn_reflns_av_R_equivalents 0.0738
_diffrn_reflns_av_sigmaI/netI 0.0456
_diffrn_reflns_limit_h_max 6
_diffrn_reflns_limit_h_min -6
_diffrn_reflns_limit_k_max 11
_diffrn_reflns_limit_k_min -10
_diffrn_reflns_limit_l_max 25
_diffrn_reflns_limit_l_min -30
_diffrn_reflns_number 7386
_diffrn_reflns_theta_full 27.54
_diffrn_reflns_theta_max 27.54
_diffrn_reflns_theta_min 1.75
_exptl_absorpt_coefficient_mu 0.090
_exptl_absorpt_correction_T_max 0.9942
_exptl_absorpt_correction_T_min 0.9444
_exptl_absorpt_correction_type multi-scan
_exptl_absorpt_process_details '(SHELXTL [SADABS?]; Sheldrick, 2008)'
_exptl_crystal_colour colourless
_exptl_crystal_density_diffrn 1.207
_exptl_crystal_density_method 'not measured'
_exptl_crystal_description needle
_exptl_crystal_F_000 440
_exptl_crystal_size_max 0.64
_exptl_crystal_size_mid 0.06
_exptl_crystal_size_min 0.06
_refine_diff_density_max 0.420
_refine_diff_density_min -0.265
_refine_ls_extinction_method none
_refine_ls_goodness_of_fit_ref 0.950
_refine_ls_hydrogen_treatment constr
_refine_ls_matrix_type full
_refine_ls_number_parameters 127
_refine_ls_number_reflns 1516
_refine_ls_number_restraints 0
_refine_ls_restrained_S_all 0.950
_refine_ls_R_factor_all 0.0582
_refine_ls_R_factor_gt 0.0430
_refine_ls_shift/su_max 0.000
_refine_ls_shift/su_mean 0.000
_refine_ls_structure_factor_coef Fsqd
_refine_ls_weighting_details 'calc w=1/[\s^2^(Fo^2^)+(0.0694P)^2^] where P=(Fo^2^+2Fc^2^)/3'
_refine_ls_weighting_scheme calc
_refine_ls_wR_factor_gt 0.1084
_refine_ls_wR_factor_ref 0.1144
_reflns_number_gt 1124
_reflns_number_total 1516
_reflns_threshold_expression I>2\s(I)
_cod_data_source_file bg2493.cif
_cod_data_source_block I
_cod_database_code 2237268
_cod_database_fobs_code 2237268

loop_
_symmetry_equiv_pos_as_xyz
'x, y, z'
'-x+1/2, -y, z+1/2'
'x+1/2, -y+1/2, -z'
'-x, y+1/2, -z+1/2'

loop_
_atom_site_type_symbol
_atom_site_label
_atom_site_fract_x
_atom_site_fract_y
_atom_site_fract_z
_atom_site_U_iso_or_equiv
_atom_site_adp_type
_atom_site_calc_flag
_atom_site_refinement_flags
_atom_site_occupancy
_atom_site_symmetry_multiplicity
C C10 0.7698(9) 0.2828(6) 0.55528(14) 0.1012(15) Uani d . 1 1
H H102 0.6633 0.2437 0.5256 0.152 Uiso calc R 1 1
H H101 0.9239 0.2271 0.5568 0.152 Uiso calc R 1 1
H H103 0.8073 0.3848 0.5472 0.152 Uiso calc R 1 1
C C9 0.6365(7) 0.2719(4) 0.61206(12) 0.0594(8) Uani d . 1 1
H H9A 0.6549 0.1718 0.6267 0.071 Uiso calc R 1 1
H H9B 0.4579 0.2899 0.6062 0.071 Uiso calc R 1 1
C C11 0.6607(8) 0.5381(3) 0.64355(12) 0.0669(10) Uani d . 1 1
H H11A 0.7246 0.6032 0.6728 0.100 Uiso calc R 1 1
H H11B 0.4800 0.5454 0.6422 0.100 Uiso calc R 1 1
H H11C 0.7297 0.5661 0.6070 0.100 Uiso calc R 1 1
C C8 0.7355(5) 0.3811(3) 0.65718(9) 0.0416(6) Uani d . 1 1
H H8 0.9202 0.3770 0.6555 0.050 Uiso calc R 1 1
C C6 0.6585(4) 0.3299(3) 0.71788(9) 0.0303(5) Uani d . 1 1
H H61 0.7165 0.2210 0.7210 0.036 Uiso d R 1 1
C C7 0.3729(4) 0.3374(3) 0.72786(10) 0.0325(5) Uani d . 1 1
O O3 0.2475(3) 0.22453(18) 0.71760(8) 0.0472(5) Uani d . 1 1
O O2 0.2878(3) 0.45814(17) 0.74539(7) 0.0461(5) Uani d . 1 1
H H21 0.1361 0.4499 0.7516 0.069 Uiso calc R 1 1
N N5 0.7864(3) 0.42102(19) 0.76255(7) 0.0287(4) Uani d . 1 1
H H51 0.7098 0.5195 0.7647 0.034 Uiso d R 1 1
C C4 0.7693(5) 0.3514(3) 0.82032(9) 0.0387(6) Uani d . 1 1
H H41 0.8359 0.2514 0.8184 0.046 Uiso calc R 1 1
H H42 0.5935 0.3452 0.8317 0.046 Uiso calc R 1 1
C C3 0.9138(5) 0.4382(3) 0.86474(10) 0.0437(6) Uani d . 1 1
H H31 0.8541 0.5398 0.8653 0.052 Uiso calc R 1 1
H H32 1.0916 0.4392 0.8549 0.052 Uiso calc R 1 1
C C2 0.8789(5) 0.3691(3) 0.92360(11) 0.0441(6) Uani d . 1 1
O O1 0.6669(4) 0.3386(3) 0.94118(8) 0.0640(7) Uani d . 1 1
N N1 1.0852(5) 0.3443(3) 0.95370(10) 0.0571(7) Uani d . 1 1
H H1A 1.0748 0.3050 0.9873 0.069 Uiso calc R 1 1
H H1B 1.2303 0.3674 0.9398 0.069 Uiso calc R 1 1

loop_
_atom_site_aniso_label
_atom_site_aniso_U_11
_atom_site_aniso_U_22
_atom_site_aniso_U_33
_atom_site_aniso_U_12
_atom_site_aniso_U_13
_atom_site_aniso_U_23
C10 0.107(4) 0.145(4) 0.051(2) 0.017(4) 0.002(2) -0.022(2)
C9 0.0570(19) 0.073(2) 0.0485(16) 0.0103(17) -0.0078(16) -0.0115(14)
C11 0.087(3) 0.0601(19) 0.0532(16) -0.0004(19) 0.0045(18) 0.0146(14)
C8 0.0266(12) 0.0569(16) 0.0414(13) 0.0032(12) 0.0010(11) 0.0006(11)
C6 0.0201(10) 0.0329(11) 0.0379(12) 0.0000(9) -0.0006(9) -0.0035(9)
C7 0.0210(10) 0.0351(13) 0.0414(12) 0.0018(10) -0.0020(10) 0.0028(10)
O3 0.0258(9) 0.0366(9) 0.0792(13) -0.0046(8) -0.0105(9) 0.0016(8)
O2 0.0176(7) 0.0442(10) 0.0765(12) 0.0006(7) 0.0048(8) -0.0150(8)
N5 0.0205(8) 0.0306(9) 0.0351(9) 0.0005(8) 0.0001(7) 0.0010(7)
C4 0.0326(12) 0.0442(14) 0.0391(13) -0.0061(12) -0.0010(11) 0.0080(10)
C3 0.0359(14) 0.0528(16) 0.0423(14) -0.0086(12) -0.0040(11) 0.0059(12)
C2 0.0343(13) 0.0568(17) 0.0412(13) -0.0005(12) -0.0004(12) 0.0029(12)
O1 0.0384(11) 0.1044(19) 0.0493(11) -0.0072(12) 0.0022(9) 0.0191(11)
N1 0.0412(13) 0.087(2) 0.0436(12) 0.0016(13) -0.0024(11) 0.0155(12)

loop_
_atom_type_symbol
_atom_type_description
_atom_type_scat_dispersion_real
_atom_type_scat_dispersion_imag
_atom_type_scat_source
C C 0.0033 0.0016 'International Tables Vol C Tables 4.2.6.8 and 6.1.1.4'
H H 0.0000 0.0000 'International Tables Vol C Tables 4.2.6.8 and 6.1.1.4'
N N 0.0061 0.0033 'International Tables Vol C Tables 4.2.6.8 and 6.1.1.4'
O O 0.0106 0.0060 'International Tables Vol C Tables 4.2.6.8 and 6.1.1.4'

loop_
_geom_angle_atom_site_label_1
_geom_angle_atom_site_label_2
_geom_angle_atom_site_label_3
_geom_angle
C9 C10 H102 109.5
C9 C10 H101 109.5
H102 C10 H101 109.5
C9 C10 H103 109.5
H102 C10 H103 109.5
H101 C10 H103 109.5
C10 C9 C8 113.5(3)
C10 C9 H9A 108.9
C8 C9 H9A 108.9
C10 C9 H9B 108.9
C8 C9 H9B 108.9
H9A C9 H9B 107.7
C8 C11 H11A 109.5
C8 C11 H11B 109.5
H11A C11 H11B 109.5
C8 C11 H11C 109.5
H11A C11 H11C 109.5
H11B C11 H11C 109.5
C11 C8 C9 111.8(2)
C11 C8 C6 113.9(2)
C9 C8 C6 110.2(2)
C11 C8 H8 106.9
C9 C8 H8 106.9
C6 C8 H8 106.9
N5 C6 C7 108.63(18)
N5 C6 C8 110.73(18)
C7 C6 C8 112.77(19)
N5 C6 H61 110.0
C7 C6 H61 109.0
C8 C6 H61 105.7
O3 C7 O2 125.9(2)
O3 C7 C6 117.7(2)
O2 C7 C6 116.4(2)
C7 O2 H21 109.5
C4 N5 C6 111.72(17)
C4 N5 H51 108.1
C6 N5 H51 110.5
N5 C4 C3 111.69(19)
N5 C4 H41 109.3
C3 C4 H41 109.3
N5 C4 H42 109.3
C3 C4 H42 109.3
H41 C4 H42 107.9
C4 C3 C2 110.1(2)
C4 C3 H31 109.6
C2 C3 H31 109.6
C4 C3 H32 109.6
C2 C3 H32 109.6
H31 C3 H32 108.2
O1 C2 N1 123.0(2)
O1 C2 C3 120.3(2)
N1 C2 C3 116.7(2)
C2 N1 H1A 120.0
C2 N1 H1B 120.0
H1A N1 H1B 120.0

loop_
_geom_bond_atom_site_label_1
_geom_bond_atom_site_label_2
_geom_bond_distance
C10 C9 1.501(5)
C10 H102 0.9600
C10 H101 0.9600
C10 H103 0.9600
C9 C8 1.532(4)
C9 H9A 0.9700
C9 H9B 0.9700
C11 C8 1.506(4)
C11 H11A 0.9600
C11 H11B 0.9600
C11 H11C 0.9600
C8 C6 1.541(3)
C8 H8 0.9800
C6 N5 1.489(3)
C6 C7 1.532(3)
C6 H61 1.0319
C7 O3 1.239(3)
C7 O2 1.248(3)
O2 H21 0.8200
N5 C4 1.487(3)
N5 H51 0.9781
C4 C3 1.506(3)
C4 H41 0.9700
C4 H42 0.9700
C3 C2 1.516(3)
C3 H31 0.9700
C3 H32 0.9700
C2 O1 1.226(3)
C2 N1 1.318(3)
N1 H1A 0.8600
N1 H1B 0.8600

loop_
_geom_hbond_atom_site_label_D
_geom_hbond_atom_site_label_H
_geom_hbond_atom_site_label_A
_geom_hbond_site_symmetry_A
_geom_hbond_distance_DH
_geom_hbond_distance_HA
_geom_hbond_distance_DA
_geom_hbond_angle_DHA
_geom_hbond_publ_flag
N1 H1A O1 3_557 0.86 2.17 2.982(3) 159 yes
N1 H1B O1 1_655 0.86 2.33 3.097(4) 149 yes
O2 H21 N5 1_455 0.82 1.89 2.708(2) 176 yes
N5 H51 O3 4_656 0.98 1.91 2.783(3) 147 yes

loop_
_geom_torsion_atom_site_label_1
_geom_torsion_atom_site_label_2
_geom_torsion_atom_site_label_3
_geom_torsion_atom_site_label_4
_geom_torsion
C10 C9 C8 C11 71.4(4)
C10 C9 C8 C6 -160.9(3)
C11 C8 C6 N5 -62.4(3)
C9 C8 C6 N5 171.1(2)
C11 C8 C6 C7 59.6(3)
C9 C8 C6 C7 -66.9(3)
N5 C6 C7 O3 -144.6(2)
C8 C6 C7 O3 92.2(3)
N5 C6 C7 O2 35.8(3)
C8 C6 C7 O2 -87.3(3)
C7 C6 N5 C4 70.3(2)
C8 C6 N5 C4 -165.35(18)
C6 N5 C4 C3 176.1(2)
N5 C4 C3 C2 176.6(2)
C4 C3 C2 O1 -49.4(4)
C4 C3 C2 N1 130.4(3)

loop_
_cod_related_entry_id
_cod_related_entry_database
_cod_related_entry_code
1 ChemSpider 30658295
